data_4508678
loop_
_publ_author_name
'Zhang, Xuanjun'
'Zhou, Xiao-Ping'
'Li, Dan'

_publ_section_title
;
 Anion-Directed Assembly of Macrocycle and Helix
;
_journal_issue 6
_journal_name_full 'Crystal Growth &amp; Design'
_journal_page_first 1440
_journal_paper_doi 10.1021/cg060076s
_journal_volume 6
_journal_year 2006
_chemical_formula_sum 'C28 H28 Cd N10 S4'
_chemical_formula_weight 745.24
_chemical_name_systematic
; 
 ? 
;
_space_group_IT_number 15
_symmetry_space_group_name_Hall '-C 2yc'
_symmetry_space_group_name_H-M 'C 1 2/c 1'
_atom_sites_solution_hydrogens geom
_atom_sites_solution_primary direct
_atom_sites_solution_secondary difmap
_audit_creation_method SHELXL-97
_cell_angle_alpha 90.00
_cell_angle_beta 126.4110(10)
_cell_angle_gamma 90.00
_cell_formula_units_Z 4
_cell_length_a 23.4096(14)
_cell_length_b 11.0338(7)
_cell_length_c 15.3731(9)
_cell_measurement_temperature 273(2)
_cell_volume 3195.6(3)
_computing_structure_refinement 'SHELXL-97 (Sheldrick, 1997)'
_computing_structure_solution 'SHELXS-97 (Sheldrick, 1990)'
_diffrn_ambient_temperature 273(2)
_diffrn_measured_fraction_theta_full 0.958
_diffrn_measured_fraction_theta_max 0.958
_diffrn_radiation_monochromator graphite
_diffrn_radiation_source 'fine-focus sealed tube'
_diffrn_radiation_type MoK\a
_diffrn_radiation_wavelength 0.71073
_diffrn_reflns_av_R_equivalents 0.0169
_diffrn_reflns_av_sigmaI/netI 0.0217
_diffrn_reflns_limit_h_max 30
_diffrn_reflns_limit_h_min -29
_diffrn_reflns_limit_k_max 7
_diffrn_reflns_limit_k_min -14
_diffrn_reflns_limit_l_max 20
_diffrn_reflns_limit_l_min -20
_diffrn_reflns_number 9647
_diffrn_reflns_theta_full 27.87
_diffrn_reflns_theta_max 27.87
_diffrn_reflns_theta_min 2.14
_exptl_absorpt_coefficient_mu 0.982
_exptl_crystal_density_diffrn 1.549
_exptl_crystal_density_method 'not measured'
_exptl_crystal_F_000 1512
_exptl_crystal_size_max 0.60
_exptl_crystal_size_mid 0.40
_exptl_crystal_size_min 0.38
_refine_diff_density_max 0.446
_refine_diff_density_min -0.398
_refine_diff_density_rms 0.063
_refine_ls_extinction_method none
_refine_ls_goodness_of_fit_ref 1.040
_refine_ls_hydrogen_treatment mixed
_refine_ls_matrix_type full
_refine_ls_number_parameters 195
_refine_ls_number_reflns 3645
_refine_ls_number_restraints 0
_refine_ls_restrained_S_all 1.040
_refine_ls_R_factor_all 0.0312
_refine_ls_R_factor_gt 0.0285
_refine_ls_shift/su_max 0.001
_refine_ls_shift/su_mean 0.000
_refine_ls_structure_factor_coef Fsqd
_refine_ls_weighting_details 'calc w=1/[\s^2^(Fo^2^)+(0.0402P)^2^+1.9296P] where P=(Fo^2^+2Fc^2^)/3'
_refine_ls_weighting_scheme calc
_refine_ls_wR_factor_gt 0.0726
_refine_ls_wR_factor_ref 0.0740
_reflns_number_gt 3356
_reflns_number_total 3645
_reflns_threshold_expression >2sigma(I)
_cod_data_source_file cg060076ssup4.cif
_cod_data_source_block 0416am
_cod_database_code 4508678

loop_
_symmetry_equiv_pos_as_xyz
'x, y, z'
'-x, y, -z+1/2'
'x+1/2, y+1/2, z'
'-x+1/2, y+1/2, -z+1/2'
'-x, -y, -z'
'x, -y, z-1/2'
'-x+1/2, -y+1/2, -z'
'x+1/2, -y+1/2, z-1/2'

loop_
_atom_site_label
_atom_site_type_symbol
_atom_site_fract_x
_atom_site_fract_y
_atom_site_fract_z
_atom_site_U_iso_or_equiv
_atom_site_adp_type
_atom_site_occupancy
_atom_site_symmetry_multiplicity
_atom_site_calc_flag
_atom_site_refinement_flags
Cd1 Cd 0.5000 -0.235328(17) -0.2500 0.03752(8) Uani 1 2 d S
S2 S 0.73806(3) -0.13826(6) -0.11245(5) 0.05839(17) Uani 1 1 d .
N5 N 0.60319(11) -0.24060(19) -0.24233(18) 0.0562(5) Uani 1 1 d .
C5 C 0.61491(10) -0.08849(18) -0.02812(15) 0.0393(4) Uani 1 1 d .
H5 H 0.6419 -0.1556 -0.0195 0.047 Uiso 1 1 calc R
C4 C 0.64635(10) -0.00059(18) 0.05138(15) 0.0370(4) Uani 1 1 d .
N1 N 0.54765(9) -0.08232(16) -0.11705(14) 0.0436(4) Uani 1 1 d .
C1 C 0.50931(11) 0.0145(2) -0.12920(18) 0.0494(5) Uani 1 1 d .
H1 H 0.4626 0.0200 -0.1907 0.059 Uiso 1 1 calc R
C3 C 0.60542(12) 0.0985(2) 0.03747(18) 0.0500(5) Uani 1 1 d .
H3 H 0.6243 0.1594 0.0894 0.060 Uiso 1 1 calc R
C14 C 0.65897(11) -0.1970(2) -0.18816(17) 0.0432(5) Uani 1 1 d .
C2 C 0.53618(12) 0.1061(2) -0.05445(19) 0.0561(6) Uani 1 1 d .
H2 H 0.5082 0.1726 -0.0654 0.067 Uiso 1 1 calc R
S1A S 0.85086(4) 0.26808(6) 0.23393(6) 0.06316(18) Uani 1 1 d .
N3A N 0.79026(9) 0.10348(17) 0.07570(15) 0.0464(4) Uani 1 1 d .
H3A H 0.7617 0.0434 0.0434 0.056 Uiso 1 1 calc R
C10A C 0.87796(10) 0.0473(2) -0.05332(16) 0.0444(5) Uani 1 1 d .
H10A H 0.8543 0.1024 -0.1101 0.053 Uiso 1 1 calc R
N4A N 0.94913(9) -0.11623(16) 0.11504(14) 0.0409(4) Uani 1 1 d .
C7A C 0.79849(10) 0.14770(18) 0.16358(16) 0.0421(4) Uani 1 1 d .
N2A N 0.76269(9) 0.09312(17) 0.19533(14) 0.0460(4) Uani 1 1 d .
H2A H 0.7640 0.1273 0.2468 0.055 Uiso 1 1 calc R
C13A C 0.90919(10) -0.02847(19) 0.11347(15) 0.0404(4) Uani 1 1 d .
H13A H 0.9061 -0.0236 0.1710 0.048 Uiso 1 1 calc R
C9A C 0.87230(10) 0.05526(18) 0.03129(15) 0.0390(4) Uani 1 1 d .
C6A C 0.72166(11) -0.0183(2) 0.15148(16) 0.0459(5) Uani 1 1 d .
H6A1 H 0.7201 -0.0567 0.2068 0.055 Uiso 1 1 calc R
H6A2 H 0.7460 -0.0731 0.1341 0.055 Uiso 1 1 calc R
C8A C 0.82570(13) 0.1489(2) 0.0308(2) 0.0571(6) Uani 1 1 d .
H8A1 H 0.8543 0.2187 0.0724 0.068 Uiso 1 1 calc R
H8A2 H 0.7903 0.1755 -0.0428 0.068 Uiso 1 1 calc R
C11A C 0.91869(12) -0.0426(2) -0.05269(17) 0.0497(5) Uani 1 1 d .
H11A H 0.9228 -0.0492 -0.1090 0.060 Uiso 1 1 calc R
C12A C 0.95331(12) -0.1227(2) 0.03233(18) 0.0478(5) Uani 1 1 d .
H12A H 0.9807 -0.1837 0.0322 0.057 Uiso 1 1 calc R

loop_
_atom_site_aniso_label
_atom_site_aniso_U_11
_atom_site_aniso_U_22
_atom_site_aniso_U_33
_atom_site_aniso_U_23
_atom_site_aniso_U_13
_atom_site_aniso_U_12
Cd1 0.02783(11) 0.03241(12) 0.03840(12) 0.000 0.01207(9) 0.000
S2 0.0440(3) 0.0704(4) 0.0585(3) -0.0053(3) 0.0292(3) -0.0158(3)
N5 0.0371(10) 0.0645(13) 0.0567(12) 0.0014(9) 0.0222(10) -0.0090(8)
C5 0.0324(9) 0.0355(10) 0.0411(10) -0.0025(8) 0.0170(8) 0.0002(7)
C4 0.0351(9) 0.0382(10) 0.0355(9) -0.0004(8) 0.0197(8) -0.0038(8)
N1 0.0351(8) 0.0383(9) 0.0437(9) -0.0056(7) 0.0158(8) 0.0008(7)
C1 0.0348(10) 0.0488(12) 0.0481(11) -0.0025(10) 0.0156(9) 0.0065(9)
C3 0.0529(12) 0.0428(12) 0.0486(12) -0.0121(10) 0.0270(11) -0.0014(10)
C14 0.0429(11) 0.0440(11) 0.0479(11) 0.0073(9) 0.0298(10) 0.0037(9)
C2 0.0480(12) 0.0483(13) 0.0608(14) -0.0065(11) 0.0262(11) 0.0127(10)
S1A 0.0540(4) 0.0476(3) 0.0670(4) -0.0058(3) 0.0246(3) -0.0130(3)
N3A 0.0410(9) 0.0436(10) 0.0522(10) 0.0026(8) 0.0264(8) 0.0065(8)
C10A 0.0364(10) 0.0502(12) 0.0349(9) 0.0065(9) 0.0148(8) -0.0054(9)
N4A 0.0353(8) 0.0406(9) 0.0442(9) 0.0039(7) 0.0221(8) 0.0057(7)
C7A 0.0284(9) 0.0387(10) 0.0424(10) 0.0036(8) 0.0119(8) 0.0063(8)
N2A 0.0404(9) 0.0511(10) 0.0386(9) -0.0107(8) 0.0191(8) -0.0100(8)
C13A 0.0401(10) 0.0417(11) 0.0394(10) 0.0055(8) 0.0237(9) 0.0081(8)
C9A 0.0328(9) 0.0385(10) 0.0406(10) 0.0059(8) 0.0190(8) 0.0017(8)
C6A 0.0401(11) 0.0448(11) 0.0382(10) -0.0011(9) 0.0153(9) -0.0059(9)
C8A 0.0618(14) 0.0487(13) 0.0679(15) 0.0248(12) 0.0425(13) 0.0232(11)
C11A 0.0497(12) 0.0624(14) 0.0423(11) -0.0081(10) 0.0302(10) -0.0117(10)
C12A 0.0450(11) 0.0494(12) 0.0554(12) -0.0063(10) 0.0332(10) -0.0010(10)

loop_
_atom_type_symbol
_atom_type_description
_atom_type_scat_dispersion_real
_atom_type_scat_dispersion_imag
_atom_type_scat_source
C C 0.0033 0.0016 'International Tables Vol C Tables 4.2.6.8 and 6.1.1.4'
H H 0.0000 0.0000 'International Tables Vol C Tables 4.2.6.8 and 6.1.1.4'
N N 0.0061 0.0033 'International Tables Vol C Tables 4.2.6.8 and 6.1.1.4'
S S 0.1246 0.1234 'International Tables Vol C Tables 4.2.6.8 and 6.1.1.4'
Cd Cd -0.8075 1.2024 'International Tables Vol C Tables 4.2.6.8 and 6.1.1.4'

loop_
_geom_angle_atom_site_label_1
_geom_angle_atom_site_label_2
_geom_angle_atom_site_label_3
_geom_angle
_geom_angle_site_symmetry_1
_geom_angle_site_symmetry_3
N4A Cd1 N4A 91.12(9) 8_445 7_645
N4A Cd1 N5 88.35(7) 8_445 2_654
N4A Cd1 N5 89.66(7) 7_645 2_654
N4A Cd1 N5 89.66(7) 8_445 .
N4A Cd1 N5 88.35(7) 7_645 .
N5 Cd1 N5 177.16(10) 2_654 .
N4A Cd1 N1 178.11(6) 8_445 .
N4A Cd1 N1 90.15(6) 7_645 .
N5 Cd1 N1 90.26(7) 2_654 .
N5 Cd1 N1 91.77(7) . .
N4A Cd1 N1 90.15(6) 8_445 2_654
N4A Cd1 N1 178.11(5) 7_645 2_654
N5 Cd1 N1 91.77(7) 2_654 2_654
N5 Cd1 N1 90.26(7) . 2_654
N1 Cd1 N1 88.61(9) . 2_654
C14 N5 Cd1 135.5(2) . .
N1 C5 C4 123.57(18) . .
N1 C5 H5 118.2 . .
C4 C5 H5 118.2 . .
C5 C4 C3 117.49(18) . .
C5 C4 C6A 119.72(18) . .
C3 C4 C6A 122.72(18) . .
C1 N1 C5 117.93(18) . .
C1 N1 Cd1 121.23(14) . .
C5 N1 Cd1 120.82(13) . .
N1 C1 C2 122.47(19) . .
N1 C1 H1 118.8 . .
C2 C1 H1 118.8 . .
C2 C3 C4 119.31(19) . .
C2 C3 H3 120.3 . .
C4 C3 H3 120.3 . .
N5 C14 S2 178.8(2) . .
C1 C2 C3 119.2(2) . .
C1 C2 H2 120.4 . .
C3 C2 H2 120.4 . .
C7A N3A C8A 125.1(2) . .
C7A N3A H3A 117.5 . .
C8A N3A H3A 117.5 . .
C11A C10A C9A 119.52(19) . .
C11A C10A H10A 120.2 . .
C9A C10A H10A 120.2 . .
C12A N4A C13A 117.89(18) . .
C12A N4A Cd1 121.43(14) . 7_645
C13A N4A Cd1 120.38(13) . 7_645
N2A C7A N3A 117.28(19) . .
N2A C7A S1A 119.56(16) . .
N3A C7A S1A 123.16(17) . .
C7A N2A C6A 126.53(18) . .
C7A N2A H2A 116.7 . .
C6A N2A H2A 116.7 . .
N4A C13A C9A 123.59(18) . .
N4A C13A H13A 118.2 . .
C9A C13A H13A 118.2 . .
C13A C9A C10A 117.41(19) . .
C13A C9A C8A 121.63(18) . .
C10A C9A C8A 120.92(18) . .
N2A C6A C4 114.30(18) . .
N2A C6A H6A1 108.7 . .
C4 C6A H6A1 108.7 . .
N2A C6A H6A2 108.7 . .
C4 C6A H6A2 108.7 . .
H6A1 C6A H6A2 107.6 . .
N3A C8A C9A 112.34(18) . .
N3A C8A H8A1 109.1 . .
C9A C8A H8A1 109.1 . .
N3A C8A H8A2 109.1 . .
C9A C8A H8A2 109.1 . .
H8A1 C8A H8A2 107.9 . .
C10A C11A C12A 119.1(2) . .
C10A C11A H11A 120.4 . .
C12A C11A H11A 120.4 . .
N4A C12A C11A 122.5(2) . .
N4A C12A H12A 118.8 . .
C11A C12A H12A 118.8 . .

loop_
_geom_bond_atom_site_label_1
_geom_bond_atom_site_label_2
_geom_bond_distance
_geom_bond_site_symmetry_2
Cd1 N4A 2.3393(17) 8_445
Cd1 N4A 2.3393(17) 7_645
Cd1 N5 2.348(2) 2_654
Cd1 N5 2.348(2) .
Cd1 N1 2.3591(17) .
Cd1 N1 2.3591(17) 2_654
S2 C14 1.626(2) .
N5 C14 1.157(3) .
C5 N1 1.341(2) .
C5 C4 1.381(3) .
C5 H5 0.9300 .
C4 C3 1.384(3) .
C4 C6A 1.515(3) .
N1 C1 1.335(3) .
C1 C2 1.371(3) .
C1 H1 0.9300 .
C3 C2 1.383(3) .
C3 H3 0.9300 .
C2 H2 0.9300 .
S1A C7A 1.692(2) .
N3A C7A 1.338(3) .
N3A C8A 1.447(3) .
N3A H3A 0.8600 .
C10A C11A 1.371(3) .
C10A C9A 1.386(3) .
C10A H10A 0.9300 .
N4A C12A 1.334(3) .
N4A C13A 1.336(2) .
N4A Cd1 2.3393(17) 7_645
C7A N2A 1.338(3) .
N2A C6A 1.456(3) .
N2A H2A 0.8600 .
C13A C9A 1.378(3) .
C13A H13A 0.9300 .
C9A C8A 1.500(3) .
C6A H6A1 0.9700 .
C6A H6A2 0.9700 .
C8A H8A1 0.9700 .
C8A H8A2 0.9700 .
C11A C12A 1.374(3) .
C11A H11A 0.9300 .
C12A H12A 0.9300 .

loop_
_geom_torsion_atom_site_label_1
_geom_torsion_atom_site_label_2
_geom_torsion_atom_site_label_3
_geom_torsion_atom_site_label_4
_geom_torsion
_geom_torsion_site_symmetry_1
N4A Cd1 N5 C14 -173.8(3) 8_445
N4A Cd1 N5 C14 -82.6(3) 7_645
N5 Cd1 N5 C14 -128.2(3) 2_654
N1 Cd1 N5 C14 7.5(3) .
N1 Cd1 N5 C14 96.1(3) 2_654
N1 C5 C4 C3 0.2(3) .
N1 C5 C4 C6A 177.22(19) .
C4 C5 N1 C1 0.3(3) .
C4 C5 N1 Cd1 178.51(15) .
N4A Cd1 N1 C1 -5.1(19) 8_445
N4A Cd1 N1 C1 -137.35(17) 7_645
N5 Cd1 N1 C1 -47.69(18) 2_654
N5 Cd1 N1 C1 134.29(18) .
N1 Cd1 N1 C1 44.08(15) 2_654
N4A Cd1 N1 C5 176.8(17) 8_445
N4A Cd1 N1 C5 44.48(17) 7_645
N5 Cd1 N1 C5 134.14(17) 2_654
N5 Cd1 N1 C5 -43.88(17) .
N1 Cd1 N1 C5 -134.09(18) 2_654
C5 N1 C1 C2 -0.2(4) .
Cd1 N1 C1 C2 -178.45(19) .
C5 C4 C3 C2 -0.7(3) .
C6A C4 C3 C2 -177.7(2) .
Cd1 N5 C14 S2 150(11) .
N1 C1 C2 C3 -0.3(4) .
C4 C3 C2 C1 0.8(4) .
C8A N3A C7A N2A -178.64(18) .
C8A N3A C7A S1A 1.8(3) .
N3A C7A N2A C6A 7.5(3) .
S1A C7A N2A C6A -172.99(16) .
C12A N4A C13A C9A 0.0(3) .
Cd1 N4A C13A C9A -173.84(15) 7_645
N4A C13A C9A C10A -0.5(3) .
N4A C13A C9A C8A 177.4(2) .
C11A C10A C9A C13A 0.6(3) .
C11A C10A C9A C8A -177.3(2) .
C7A N2A C6A C4 -84.5(3) .
C5 C4 C6A N2A 146.12(19) .
C3 C4 C6A N2A -37.0(3) .
C7A N3A C8A C9A 118.4(2) .
C13A C9A C8A N3A -35.2(3) .
C10A C9A C8A N3A 142.6(2) .
C9A C10A C11A C12A -0.2(3) .
C13A N4A C12A C11A 0.4(3) .
Cd1 N4A C12A C11A 174.19(16) 7_645
C10A C11A C12A N4A -0.3(3) .
